data_7121217
loop_
_publ_author_name
'Voloshin, Yan Z.'
'Novikov, Valentin V.'
'Nelyubina, Yulia V.'
'Belov, Alexander S.'
'Roitershtein, Dmitrii M.'
'Savitsky, Anton'
'Mokhir, Andriy'
'Sutter, J\"org'
'Miehlich, Matthias E.'
'Meyer, Karsten'

_publ_section_title
;
 Synthesis and characterization of an Fe(i) cage complex with high
 stability towards strong H-acids.
;
_journal_issue 28
_journal_name_full 'Chemical communications (Cambridge, England)'
_journal_page_first 3436
_journal_page_last 3439
_journal_paper_doi 10.1039/c7cc09611a
_journal_volume 54
_journal_year 2018
_chemical_formula_moiety 'C14 H18 B2 Cl6 Fe N6 O6, C20 H40 K O8'
_chemical_formula_sum 'C34 H58 B2 Cl6 Fe K N6 O14'
_chemical_formula_weight 1104.13
_space_group_crystal_system triclinic
_space_group_IT_number 2
_space_group_name_Hall '-P 1'
_space_group_name_H-M_alt 'P -1'
_symmetry_space_group_name_Hall '-P 1'
_symmetry_space_group_name_H-M 'P -1'
_atom_sites_solution_hydrogens mixed
_audit_creation_method SHELXL-2014/6
_audit_update_record
;
2017-08-11 deposited with the CCDC.
2018-01-31 downloaded from the CCDC.
;
_cell_angle_alpha 76.882(2)
_cell_angle_beta 79.997(2)
_cell_angle_gamma 62.072(2)
_cell_formula_units_Z 2
_cell_length_a 12.1407(14)
_cell_length_b 12.3264(15)
_cell_length_c 18.962(2)
_cell_measurement_reflns_used 6664
_cell_measurement_temperature 120(2)
_cell_measurement_theta_max 30
_cell_measurement_theta_min 3
_cell_volume 2434.3(5)
_computing_cell_refinement 'APEX2 (Bruker, 2005)'
_computing_data_collection 'APEX2 (Bruker, 2005)'
_computing_data_reduction 'APEX2 (Bruker, 2005)'
_computing_molecular_graphics 'SHELXL-2014/6 (Sheldrick, 2014)'
_computing_publication_material 'SHELXL-2014/6 (Sheldrick, 2014)'
_computing_structure_refinement 'SHELXL-2014/6 (Sheldrick, 2014)'
_computing_structure_solution 'APEX2 (Bruker, 2005)'
_diffrn_ambient_temperature 120(2)
_diffrn_measured_fraction_theta_full 1.000
_diffrn_measured_fraction_theta_max 1.000
_diffrn_measurement_device_type 'Bruker APEX2 DUO CCD area detector'
_diffrn_measurement_method 'phi and omega scans'
_diffrn_radiation_type MoK\a
_diffrn_radiation_wavelength 0.71073
_diffrn_reflns_av_R_equivalents 0.0350
_diffrn_reflns_av_unetI/netI 0.0212
_diffrn_reflns_Laue_measured_fraction_full 1.000
_diffrn_reflns_Laue_measured_fraction_max 1.000
_diffrn_reflns_limit_h_max 17
_diffrn_reflns_limit_h_min -17
_diffrn_reflns_limit_k_max 17
_diffrn_reflns_limit_k_min -17
_diffrn_reflns_limit_l_max 26
_diffrn_reflns_limit_l_min -26
_diffrn_reflns_number 97386
_diffrn_reflns_point_group_measured_fraction_full 1.000
_diffrn_reflns_point_group_measured_fraction_max 1.000
_diffrn_reflns_theta_full 25.242
_diffrn_reflns_theta_max 29.999
_diffrn_reflns_theta_min 1.897
_exptl_absorpt_coefficient_mu 0.790
_exptl_absorpt_correction_T_max 0.7461
_exptl_absorpt_correction_T_min 0.5440
_exptl_absorpt_correction_type multi-scan
_exptl_absorpt_process_details 'APEX2 (Bruker, 2005)'
_exptl_crystal_colour black
_exptl_crystal_density_diffrn 1.506
_exptl_crystal_description prism
_exptl_crystal_F_000 1146
_exptl_crystal_size_max 0.350
_exptl_crystal_size_mid 0.250
_exptl_crystal_size_min 0.250
_refine_diff_density_max 3.247
_refine_diff_density_min -1.888
_refine_diff_density_rms 0.097
_refine_ls_extinction_method none
_refine_ls_goodness_of_fit_ref 1.317
_refine_ls_hydrogen_treatment constr
_refine_ls_matrix_type full
_refine_ls_number_parameters 616
_refine_ls_number_reflns 14192
_refine_ls_number_restraints 0
_refine_ls_restrained_S_all 1.317
_refine_ls_R_factor_all 0.0866
_refine_ls_R_factor_gt 0.0676
_refine_ls_shift/su_max 0.001
_refine_ls_shift/su_mean 0.000
_refine_ls_structure_factor_coef Fsqd
_refine_ls_weighting_details 'w=1/[\s^2^(Fo^2^)+(0.0930P)^2^+2.5000P] where P=(Fo^2^+2Fc^2^)/3'
_refine_ls_weighting_scheme calc
_refine_ls_wR_factor_gt 0.1895
_refine_ls_wR_factor_ref 0.2158
_reflns_Friedel_coverage 0.000
_reflns_number_gt 11270
_reflns_number_total 14192
_reflns_threshold_expression 'I > 2\s(I)'
_cod_data_source_file c7cc09611a2.cif
_cod_data_source_block Fe1order
_cod_depositor_comments 'Adding full bibliography for 7121217--7121218.cif.'
_cod_original_cell_volume 2434.2(5)
_cod_database_code 7121217
_shelx_space_group_comment
;
The symmetry employed for this shelxl refinement is uniquely defined
by the following loop, which should always be used as a source of
symmetry information in preference to the above space-group names.
They are only intended as comments.
;
_shelx_estimated_absorpt_t_min 0.769
_shelx_estimated_absorpt_t_max 0.827
_shelxl_version_number 2014/6

loop_
_space_group_symop_operation_xyz
'x, y, z'
'-x, -y, -z'

loop_
_atom_site_label
_atom_site_type_symbol
_atom_site_fract_x
_atom_site_fract_y
_atom_site_fract_z
_atom_site_U_iso_or_equiv
_atom_site_adp_type
_atom_site_occupancy
_atom_site_site_symmetry_order
_atom_site_calc_flag
_atom_site_refinement_flags_posn
_atom_site_refinement_flags_adp
_atom_site_refinement_flags_occupancy
_atom_site_disorder_assembly
_atom_site_disorder_group
Fe1 Fe 0.65068(5) 0.15734(6) 0.74906(3) 0.04818(16) Uani 1 1 d . . . . .
Cl1 Cl 1.01019(9) -0.09730(10) 0.64247(6) 0.0539(3) Uani 1 1 d . . . . .
Cl2 Cl 0.53090(8) 0.51947(7) 0.59171(4) 0.03503(17) Uani 1 1 d . . . . .
Cl3 Cl 0.37278(10) 0.01790(10) 0.76455(5) 0.0474(2) Uani 1 1 d . . . . .
Cl4 Cl 1.05276(7) -0.05596(9) 0.79847(5) 0.0465(2) Uani 1 1 d . . . . .
Cl5 Cl 0.56713(12) 0.55097(8) 0.75105(5) 0.0548(3) Uani 1 1 d . . . . .
Cl6 Cl 0.41932(8) 0.04009(8) 0.92383(4) 0.03809(18) Uani 1 1 d . . . . .
B1 B 0.6161(3) 0.1291(3) 0.59780(17) 0.0286(6) Uani 1 1 d . . . . .
B2 B 0.6901(3) 0.1919(3) 0.89678(16) 0.0245(5) Uani 1 1 d . . . . .
O1 O 0.7501(2) 0.0463(2) 0.61512(11) 0.0308(4) Uani 1 1 d . . . . .
O2 O 0.5873(2) 0.26335(19) 0.59457(11) 0.0293(4) Uani 1 1 d . . . . .
O3 O 0.5299(2) 0.0963(2) 0.65450(11) 0.0308(4) Uani 1 1 d . . . . .
O4 O 0.81421(18) 0.10331(19) 0.86487(11) 0.0278(4) Uani 1 1 d . . . . .
O5 O 0.6443(2) 0.31630(18) 0.84754(11) 0.0281(4) Uani 1 1 d . . . . .
O6 O 0.59742(19) 0.14100(19) 0.90613(10) 0.0277(4) Uani 1 1 d . . . . .
N1 N 0.7763(2) 0.0552(2) 0.68015(13) 0.0268(5) Uani 1 1 d . . . . .
N2 N 0.5989(2) 0.2869(2) 0.65918(12) 0.0259(4) Uani 1 1 d . . . . .
N3 N 0.5416(2) 0.1038(2) 0.72350(13) 0.0283(5) Uani 1 1 d . . . . .
N4 N 0.8067(2) 0.0812(2) 0.79897(13) 0.0251(4) Uani 1 1 d . . . . .
N5 N 0.6281(2) 0.3112(2) 0.77925(12) 0.0248(4) Uani 1 1 d . . . . .
N6 N 0.5721(2) 0.1260(2) 0.84259(12) 0.0256(4) Uani 1 1 d . . . . .
C1 C 0.8904(3) -0.0077(3) 0.69748(16) 0.0294(6) Uani 1 1 d . . . . .
C2 C 0.5770(3) 0.3989(3) 0.66228(15) 0.0273(5) Uani 1 1 d . . . . .
C3 C 0.4737(3) 0.0707(3) 0.77621(16) 0.0273(5) Uani 1 1 d . . . . .
C4 C 0.9090(3) 0.0091(3) 0.76593(16) 0.0280(5) Uani 1 1 d . . . . .
C5 C 0.5936(3) 0.4127(3) 0.73229(16) 0.0285(5) Uani 1 1 d . . . . .
C6 C 0.4922(3) 0.0827(2) 0.84559(15) 0.0263(5) Uani 1 1 d . . . . .
C7 C 0.5980(4) 0.1124(4) 0.52091(18) 0.0412(7) Uani 1 1 d . . . . .
H7A H 0.5436 0.1929 0.4949 0.049 Uiso 0.667(4) 1 d R U P A 1
H7B H 0.5571 0.0590 0.5281 0.049 Uiso 0.667(4) 1 d R U P A 1
H7C H 0.5113 0.1633 0.5124 0.049 Uiso 0.333(4) 1 d R U P A 2
H7D H 0.6136 0.0274 0.5249 0.049 Uiso 0.333(4) 1 d R U P A 2
C11 C 0.7095(3) 0.2077(3) 0.97327(16) 0.0315(6) Uani 1 1 d . . . . .
H11A H 0.7194 0.1317 1.0087 0.038 Uiso 1 1 calc R U . A 1
H11B H 0.7876 0.2161 0.9696 0.038 Uiso 1 1 calc R U . A 1
C8 C 0.7262(5) 0.0523(5) 0.4730(3) 0.0383(9) Uani 0.667(4) 1 d . . P A 1
H8A H 0.7718 0.1025 0.4687 0.046 Uiso 0.667(4) 1 calc R U P A 1
H8B H 0.7785 -0.0326 0.4980 0.046 Uiso 0.667(4) 1 calc R U P A 1
C9 C 0.7077(5) 0.0447(5) 0.3969(3) 0.0401(10) Uani 0.667(4) 1 d . . P A 1
H9A H 0.7894 -0.0079 0.3733 0.048 Uiso 0.667(4) 1 calc R U P A 1
H9B H 0.6522 0.0047 0.4008 0.048 Uiso 0.667(4) 1 calc R U P A 1
C10 C 0.6520(6) 0.1703(5) 0.3510(3) 0.0422(11) Uani 0.667(4) 1 d . . P A 1
H10A H 0.6427 0.1588 0.3043 0.063 Uiso 0.667(4) 1 d R U P A 1
H10B H 0.5726 0.2271 0.3708 0.063 Uiso 0.667(4) 1 d R U P A 1
H10C H 0.7109 0.2036 0.3457 0.063 Uiso 0.667(4) 1 d R U P A 1
C12 C 0.5982(6) 0.3236(5) 1.0020(3) 0.0355(11) Uani 0.667(4) 1 d . . P A 1
H12A H 0.5824 0.3960 0.9643 0.043 Uiso 0.667(4) 1 d R U P A 1
H12B H 0.5227 0.3125 1.0124 0.043 Uiso 0.667(4) 1 d R U P A 1
C13 C 0.6290(7) 0.3471(6) 1.0710(3) 0.0497(12) Uani 0.667(4) 1 d . . P A 1
H13A H 0.7054 0.3596 1.0599 0.060 Uiso 0.667(4) 1 calc R U P A 1
H13B H 0.5595 0.4246 1.0853 0.060 Uiso 0.667(4) 1 calc R U P A 1
C14 C 0.6488(7) 0.2432(7) 1.1331(3) 0.0562(14) Uani 0.667(4) 1 d . . P A 1
H14A H 0.6679 0.2631 1.1753 0.084 Uiso 0.667(4) 1 calc R U P A 1
H14B H 0.5728 0.2315 1.1452 0.084 Uiso 0.667(4) 1 calc R U P A 1
H14C H 0.7187 0.1665 1.1198 0.084 Uiso 0.667(4) 1 calc R U P A 1
C8' C 0.6667(9) 0.1355(10) 0.4605(5) 0.0383(9) Uani 0.333(4) 1 d . . P A 2
H8'A H 0.7539 0.0762 0.4648 0.046 Uiso 0.333(4) 1 d R U P A 2
H8'B H 0.6599 0.2179 0.4581 0.046 Uiso 0.333(4) 1 d R U P A 2
C9' C 0.6253(11) 0.1336(10) 0.3889(6) 0.0401(10) Uani 0.333(4) 1 d . . P A 2
H9'A H 0.6512 0.0474 0.3858 0.048 Uiso 0.333(4) 1 d R U P A 2
H9'B H 0.5348 0.1770 0.3897 0.048 Uiso 0.333(4) 1 d R U P A 2
C10' C 0.6986(13) 0.1541(12) 0.3270(6) 0.0422(11) Uani 0.333(4) 1 d . . P A 2
H10F H 0.6661 0.1514 0.2839 0.063 Uiso 0.333(4) 1 calc R U P A 2
H10G H 0.6961 0.2359 0.3229 0.063 Uiso 0.333(4) 1 calc R U P A 2
H10H H 0.7851 0.0893 0.3307 0.063 Uiso 0.333(4) 1 calc R U P A 2
C12' C 0.5951(14) 0.2792(11) 1.0163(7) 0.0355(11) Uani 0.333(4) 1 d . . P A 2
H12E H 0.5364 0.2440 1.0172 0.043 Uiso 0.333(4) 1 calc R U P A 2
H12F H 0.5571 0.3653 0.9890 0.043 Uiso 0.333(4) 1 calc R U P A 2
C13' C 0.5992(14) 0.2888(13) 1.0926(6) 0.0497(12) Uani 0.333(4) 1 d . . P A 2
H13C H 0.5156 0.3500 1.1094 0.060 Uiso 0.333(4) 1 calc R U P A 2
H13D H 0.6158 0.2070 1.1234 0.060 Uiso 0.333(4) 1 calc R U P A 2
C14' C 0.6925(13) 0.3255(13) 1.1046(7) 0.0562(14) Uani 0.333(4) 1 d . . P A 2
H14D H 0.6878 0.3290 1.1562 0.084 Uiso 0.333(4) 1 calc R U P A 2
H14E H 0.7763 0.2643 1.0897 0.084 Uiso 0.333(4) 1 calc R U P A 2
H14F H 0.6758 0.4076 1.0757 0.084 Uiso 0.333(4) 1 calc R U P A 2
K1 K 0.0000 0.5000 1.0000 0.02897(18) Uani 1 2 d S . P . .
O1C O -0.1848(2) 0.6245(2) 0.90021(14) 0.0375(5) Uani 1 1 d . . . . .
O2C O -0.0731(2) 0.3609(2) 0.93845(13) 0.0371(5) Uani 1 1 d . . . . .
O3C O 0.1422(2) 0.2436(2) 1.01420(13) 0.0344(5) Uani 1 1 d . . . . .
C1C C -0.2743(3) 0.7456(3) 0.9131(2) 0.0416(7) Uani 1 1 d . . . . .
H1CA H -0.3289 0.7393 0.9575 0.050 Uiso 1 1 calc R U . . .
H1CB H -0.3274 0.7898 0.8717 0.050 Uiso 1 1 calc R U . . .
C2C C -0.2414(4) 0.5505(4) 0.8932(2) 0.0480(9) Uani 1 1 d . . . . .
H2CA H -0.2990 0.5928 0.8538 0.058 Uiso 1 1 calc R U . . .
H2CB H -0.2903 0.5375 0.9390 0.058 Uiso 1 1 calc R U . . .
C3C C -0.1411(4) 0.4282(3) 0.8760(2) 0.0455(8) Uani 1 1 d . . . . .
H3CA H -0.1786 0.3804 0.8624 0.055 Uiso 1 1 calc R U . . .
H3CB H -0.0843 0.4417 0.8345 0.055 Uiso 1 1 calc R U . . .
C4C C 0.0248(3) 0.2426(3) 0.9276(2) 0.0408(7) Uani 1 1 d . . . . .
H4CA H 0.0878 0.2526 0.8894 0.049 Uiso 1 1 calc R U . . .
H4CB H -0.0088 0.1932 0.9120 0.049 Uiso 1 1 calc R U . . .
C5C C 0.0835(3) 0.1776(3) 0.9980(2) 0.0391(7) Uani 1 1 d . . . . .
H5CA H 0.0189 0.1751 1.0372 0.047 Uiso 1 1 calc R U . . .
H5CB H 0.1460 0.0910 0.9939 0.047 Uiso 1 1 calc R U . . .
C6C C 0.2068(3) 0.1849(3) 1.07818(19) 0.0385(7) Uani 1 1 d . . . . .
H6CA H 0.2668 0.0974 1.0744 0.046 Uiso 1 1 calc R U . . .
H6CB H 0.1467 0.1850 1.1208 0.046 Uiso 1 1 calc R U . . .
C1S C 0.2800(5) 0.4000(4) 0.8670(3) 0.0731(16) Uani 1 1 d . . . . .
H1SA H 0.2879 0.3199 0.8967 0.088 Uiso 0.720(7) 1 d R U P B 1
H1SC H 0.3495 0.4146 0.8759 0.088 Uiso 0.720(7) 1 d R U P B 1
H1SB H 0.3427 0.3816 0.9006 0.088 Uiso 0.280(7) 1 d R U P B 2
H1SD H 0.2716 0.3234 0.8683 0.088 Uiso 0.280(7) 1 d R U P B 2
O1S O 0.1703(5) 0.5025(4) 0.8878(3) 0.0527(13) Uani 0.720(7) 1 d . . P B 1
C2S C 0.2829(5) 0.3977(6) 0.7918(3) 0.0481(12) Uani 0.720(7) 1 d . . P B 1
H2SA H 0.2392 0.3511 0.7844 0.058 Uiso 0.720(7) 1 calc R U P B 1
H2SB H 0.3699 0.3602 0.7698 0.058 Uiso 0.720(7) 1 calc R U P B 1
O1S' O 0.1312(13) 0.4829(12) 0.8713(7) 0.0527(13) Uani 0.280(7) 1 d . . P B 2
C2S' C 0.3128(13) 0.4488(15) 0.7942(8) 0.0481(12) Uani 0.280(7) 1 d . . P B 2
H2SC H 0.3715 0.4827 0.7963 0.058 Uiso 0.280(7) 1 calc R U P B 2
H2SD H 0.3564 0.3801 0.7656 0.058 Uiso 0.280(7) 1 calc R U P B 2
C3S C 0.2120(5) 0.5396(5) 0.7600(3) 0.0698(14) Uani 1 1 d . . . . .
H3SA H 0.2704 0.5773 0.7450 0.084 Uiso 0.720(7) 1 calc R U P B 1
H3SB H 0.1667 0.5526 0.7178 0.084 Uiso 0.720(7) 1 calc R U P B 1
H3SC H 0.1775 0.5048 0.7324 0.084 Uiso 0.280(7) 1 calc R U P B 2
H3SD H 0.2329 0.6029 0.7266 0.084 Uiso 0.280(7) 1 calc R U P B 2
C4S C 0.1224(5) 0.5933(4) 0.8225(3) 0.0714(15) Uani 1 1 d . . . . .
H4SA H 0.1184 0.6740 0.8259 0.086 Uiso 1 1 calc R U . B 1
H4SB H 0.0374 0.6067 0.8161 0.086 Uiso 1 1 calc R U . B 1
K2 K 1.0000 -0.5000 0.5000 0.03273(19) Uani 1 2 d S . P D .
O4C O 0.8428(2) -0.6122(2) 0.51883(15) 0.0398(5) Uani 1 1 d . . . . .
O5C O 0.8276(2) -0.4281(2) 0.39727(15) 0.0416(6) Uani 1 1 d . . . . .
O6C O 0.9517(2) -0.2852(2) 0.39761(16) 0.0462(6) Uani 1 1 d . . . . .
C7C C 0.9462(4) -0.7442(4) 0.6221(2) 0.0522(10) Uani 1 1 d . . . . .
H7CA H 0.8808 -0.6846 0.6521 0.063 Uiso 1 1 calc R U . . .
H7CB H 0.9744 -0.8291 0.6509 0.063 Uiso 1 1 calc R U . . .
C8C C 0.8947(4) -0.7373(3) 0.5543(2) 0.0475(9) Uani 1 1 d . . . . .
H8CA H 0.9620 -0.7908 0.5222 0.057 Uiso 1 1 calc R U . . .
H8CB H 0.8295 -0.7668 0.5665 0.057 Uiso 1 1 calc R U . . .
C9C C 0.7822(3) -0.5945(3) 0.4571(2) 0.0409(7) Uani 1 1 d . . . . .
H9CA H 0.7149 -0.6211 0.4713 0.049 Uiso 1 1 calc R U . . .
H9CB H 0.8427 -0.6454 0.4214 0.049 Uiso 1 1 calc R U . . .
C10C C 0.7281(3) -0.4599(3) 0.4240(2) 0.0390(7) Uani 1 1 d . . . . .
H10D H 0.6774 -0.4441 0.3839 0.047 Uiso 1 1 calc R U . . .
H10E H 0.6732 -0.4084 0.4610 0.047 Uiso 1 1 calc R U . . .
C11C C 0.7828(4) -0.3019(4) 0.3638(3) 0.0537(11) Uani 1 1 d . . . . .
H11C H 0.7283 -0.2468 0.3992 0.064 Uiso 1 1 calc R U . . .
H11D H 0.7336 -0.2854 0.3228 0.064 Uiso 1 1 calc R U . . .
C12C C 0.8947(4) -0.2774(4) 0.3369(3) 0.0586(12) Uani 1 1 d . . . . .
H12C H 0.9545 -0.3398 0.3066 0.070 Uiso 1 1 calc R U . . .
H12D H 0.8681 -0.1936 0.3069 0.070 Uiso 1 1 calc R U . . .
O2S O 0.8522(3) -0.3672(4) 0.6035(2) 0.0842(12) Uani 1 1 d . . . . .
C6S C 0.6803(6) -0.2220(5) 0.6626(5) 0.099(2) Uani 1 1 d . . . . .
H6SA H 0.6435 -0.1314 0.6440 0.119 Uiso 1 1 calc R U . C 1
H6SB H 0.6170 -0.2405 0.6964 0.119 Uiso 1 1 calc R U . C 1
C7S C 0.7918(7) -0.2611(5) 0.6994(3) 0.0816(18) Uani 1 1 d . . . . .
H7SA H 0.8020 -0.3301 0.7405 0.098 Uiso 0.623(6) 1 calc R U P D 1
H7SB H 0.7912 -0.1911 0.7170 0.098 Uiso 0.623(6) 1 calc R U P D 1
H7SC H 0.7748 -0.2724 0.7528 0.098 Uiso 0.377(6) 1 calc R U P D 2
H7SD H 0.8281 -0.2016 0.6837 0.098 Uiso 0.377(6) 1 calc R U P D 2
C5S C 0.7204(8) -0.2930(9) 0.6016(6) 0.072(2) Uani 0.623(6) 1 d . . P D 1
H5SA H 0.6778 -0.3465 0.6077 0.086 Uiso 0.623(6) 1 calc R U P D 1
H5SB H 0.7003 -0.2355 0.5547 0.086 Uiso 0.623(6) 1 calc R U P D 1
C8S C 0.8896(8) -0.3028(9) 0.6392(5) 0.0678(18) Uani 0.623(6) 1 d . . P D 1
H8SA H 0.8944 -0.2305 0.6056 0.081 Uiso 0.623(6) 1 calc R U P D 1
H8SB H 0.9724 -0.3583 0.6583 0.081 Uiso 0.623(6) 1 calc R U P D 1
C8S' C 0.8745(13) -0.3831(15) 0.6735(8) 0.0678(18) Uani 0.377(6) 1 d . . P D 2
H8SC H 0.9635 -0.4066 0.6771 0.081 Uiso 0.377(6) 1 calc R U P D 2
H8SD H 0.8547 -0.4498 0.7034 0.081 Uiso 0.377(6) 1 calc R U P D 2
C5S' C 0.7626(13) -0.2323(14) 0.5744(9) 0.072(2) Uani 0.377(6) 1 d . . P D 2
H5SC H 0.7125 -0.2242 0.5358 0.086 Uiso 0.377(6) 1 calc R U P D 2
H5SD H 0.8029 -0.1761 0.5597 0.086 Uiso 0.377(6) 1 calc R U P D 2

loop_
_atom_site_aniso_label
_atom_site_aniso_U_11
_atom_site_aniso_U_22
_atom_site_aniso_U_33
_atom_site_aniso_U_23
_atom_site_aniso_U_13
_atom_site_aniso_U_12
Fe1 0.0516(3) 0.0810(4) 0.0300(2) -0.0271(3) 0.0038(2) -0.0390(3)
Cl1 0.0365(4) 0.0595(6) 0.0490(5) -0.0310(4) 0.0043(4) -0.0008(4)
Cl2 0.0467(4) 0.0289(3) 0.0294(3) -0.0024(3) -0.0093(3) -0.0158(3)
Cl3 0.0634(6) 0.0605(5) 0.0395(4) 0.0005(4) -0.0104(4) -0.0469(5)
Cl4 0.0255(3) 0.0525(5) 0.0442(4) -0.0127(4) -0.0061(3) -0.0001(3)
Cl5 0.1004(8) 0.0269(4) 0.0366(4) -0.0049(3) -0.0231(5) -0.0223(4)
Cl6 0.0459(4) 0.0472(4) 0.0284(3) -0.0028(3) 0.0011(3) -0.0297(4)
B1 0.0330(15) 0.0324(15) 0.0240(13) -0.0108(11) 0.0005(11) -0.0158(13)
B2 0.0230(13) 0.0265(13) 0.0243(13) -0.0081(10) -0.0025(10) -0.0092(11)
O1 0.0350(11) 0.0316(10) 0.0279(10) -0.0148(8) 0.0022(8) -0.0138(9)
O2 0.0370(11) 0.0299(10) 0.0232(9) -0.0073(7) -0.0056(8) -0.0142(8)
O3 0.0352(11) 0.0370(11) 0.0280(10) -0.0123(8) -0.0019(8) -0.0198(9)
O4 0.0250(9) 0.0300(10) 0.0252(9) -0.0070(7) -0.0044(7) -0.0078(8)
O5 0.0345(10) 0.0261(9) 0.0250(9) -0.0075(7) -0.0071(8) -0.0117(8)
O6 0.0279(9) 0.0328(10) 0.0217(9) -0.0075(7) -0.0005(7) -0.0123(8)
N1 0.0304(11) 0.0254(10) 0.0255(11) -0.0095(8) 0.0021(9) -0.0124(9)
N2 0.0285(11) 0.0273(11) 0.0211(10) -0.0067(8) -0.0037(8) -0.0101(9)
N3 0.0286(11) 0.0307(11) 0.0289(11) -0.0104(9) -0.0019(9) -0.0139(10)
N4 0.0248(10) 0.0256(10) 0.0245(10) -0.0056(8) -0.0028(8) -0.0102(9)
N5 0.0260(10) 0.0245(10) 0.0241(10) -0.0077(8) -0.0039(8) -0.0091(9)
N6 0.0240(10) 0.0276(11) 0.0230(10) -0.0069(8) -0.0012(8) -0.0089(9)
C1 0.0297(13) 0.0235(12) 0.0307(13) -0.0093(10) 0.0059(10) -0.0090(10)
C2 0.0286(13) 0.0277(12) 0.0240(12) -0.0044(10) -0.0045(10) -0.0104(10)
C3 0.0261(12) 0.0249(12) 0.0343(14) -0.0062(10) -0.0062(10) -0.0122(10)
C4 0.0249(12) 0.0248(12) 0.0289(13) -0.0028(10) -0.0021(10) -0.0074(10)
C5 0.0330(14) 0.0243(12) 0.0286(13) -0.0092(10) -0.0050(10) -0.0101(10)
C6 0.0269(12) 0.0240(12) 0.0261(12) -0.0030(9) -0.0016(10) -0.0104(10)
C7 0.053(2) 0.0482(19) 0.0319(15) -0.0168(14) -0.0027(14) -0.0260(16)
C11 0.0340(14) 0.0329(14) 0.0255(13) -0.0075(11) -0.0058(11) -0.0109(12)
C8 0.035(2) 0.044(2) 0.0269(18) -0.0161(18) -0.0008(16) -0.0071(17)
C9 0.049(2) 0.039(2) 0.0274(19) -0.0115(17) -0.0044(17) -0.0124(18)
C10 0.051(4) 0.046(3) 0.030(3) -0.015(2) 0.007(2) -0.022(3)
C12 0.042(2) 0.025(3) 0.029(3) -0.009(2) -0.0105(19) -0.003(3)
C13 0.068(3) 0.051(3) 0.033(2) -0.015(2) -0.002(2) -0.026(3)
C14 0.060(3) 0.059(3) 0.040(3) -0.016(2) -0.010(2) -0.013(3)
C8' 0.035(2) 0.044(2) 0.0269(18) -0.0161(18) -0.0008(16) -0.0071(17)
C9' 0.049(2) 0.039(2) 0.0274(19) -0.0115(17) -0.0044(17) -0.0124(18)
C10' 0.051(4) 0.046(3) 0.030(3) -0.015(2) 0.007(2) -0.022(3)
C12' 0.042(2) 0.025(3) 0.029(3) -0.009(2) -0.0105(19) -0.003(3)
C13' 0.068(3) 0.051(3) 0.033(2) -0.015(2) -0.002(2) -0.026(3)
C14' 0.060(3) 0.059(3) 0.040(3) -0.016(2) -0.010(2) -0.013(3)
K1 0.0286(4) 0.0236(4) 0.0257(4) -0.0027(3) -0.0023(3) -0.0049(3)
O1C 0.0322(11) 0.0303(10) 0.0456(13) 0.0002(9) -0.0124(9) -0.0104(9)
O2C 0.0380(12) 0.0306(11) 0.0401(12) -0.0037(9) -0.0088(9) -0.0125(9)
O3C 0.0313(10) 0.0254(10) 0.0393(12) 0.0013(8) -0.0050(9) -0.0090(8)
C1C 0.0319(15) 0.0339(15) 0.0447(18) 0.0018(13) -0.0127(13) -0.0035(12)
C2C 0.0441(19) 0.0428(18) 0.060(2) 0.0068(16) -0.0247(17) -0.0218(16)
C3C 0.058(2) 0.0410(18) 0.0448(19) 0.0002(14) -0.0215(16) -0.0259(17)
C4C 0.0400(17) 0.0332(15) 0.0494(19) -0.0121(14) 0.0012(14) -0.0158(13)
C5C 0.0367(16) 0.0238(13) 0.0526(19) -0.0045(13) -0.0001(14) -0.0120(12)
C6C 0.0359(16) 0.0268(14) 0.0378(16) 0.0037(12) -0.0047(12) -0.0052(12)
C1S 0.067(3) 0.048(2) 0.057(3) 0.003(2) 0.018(2) 0.000(2)
O1S 0.050(3) 0.041(2) 0.045(2) -0.0060(15) 0.0179(19) -0.0098(17)
C2S 0.034(2) 0.050(3) 0.050(3) -0.012(2) 0.0054(19) -0.012(2)
O1S' 0.050(3) 0.041(2) 0.045(2) -0.0060(15) 0.0179(19) -0.0098(17)
C2S' 0.034(2) 0.050(3) 0.050(3) -0.012(2) 0.0054(19) -0.012(2)
C3S 0.054(2) 0.076(3) 0.049(2) 0.008(2) 0.0052(19) -0.015(2)
C4S 0.066(3) 0.040(2) 0.066(3) 0.0062(19) 0.014(2) -0.0018(19)
K2 0.0299(4) 0.0296(4) 0.0384(5) -0.0008(3) -0.0019(3) -0.0155(3)
O4C 0.0330(11) 0.0339(11) 0.0521(14) 0.0038(10) -0.0095(10) -0.0173(9)
O5C 0.0280(11) 0.0402(12) 0.0518(14) 0.0054(10) -0.0040(10) -0.0169(10)
O6C 0.0361(12) 0.0439(13) 0.0577(16) 0.0141(11) -0.0105(11) -0.0247(11)
C7C 0.0415(19) 0.051(2) 0.064(2) 0.0186(18) -0.0095(17) -0.0315(17)
C8C 0.0383(17) 0.0368(17) 0.069(3) 0.0081(16) -0.0084(16) -0.0244(15)
C9C 0.0356(16) 0.0383(16) 0.0500(19) -0.0049(14) -0.0042(14) -0.0183(14)
C10C 0.0282(14) 0.0384(16) 0.0489(19) -0.0012(14) -0.0022(13) -0.0165(13)
C11C 0.0412(19) 0.045(2) 0.072(3) 0.0187(19) -0.0219(18) -0.0241(16)
C12C 0.053(2) 0.060(2) 0.063(3) 0.025(2) -0.0206(19) -0.035(2)
O2S 0.057(2) 0.093(3) 0.092(3) -0.057(2) -0.0042(19) -0.0081(19)
C6S 0.064(3) 0.054(3) 0.182(8) -0.062(4) 0.019(4) -0.021(3)
C7S 0.118(5) 0.066(3) 0.068(3) -0.023(3) 0.027(3) -0.053(3)
C5S 0.057(4) 0.066(4) 0.100(6) -0.031(4) -0.019(4) -0.022(3)
C8S 0.053(3) 0.082(5) 0.074(5) -0.029(4) 0.004(3) -0.031(3)
C8S' 0.053(3) 0.082(5) 0.074(5) -0.029(4) 0.004(3) -0.031(3)
C5S' 0.057(4) 0.066(4) 0.100(6) -0.031(4) -0.019(4) -0.022(3)

loop_
_atom_type_symbol
_atom_type_description
_atom_type_scat_dispersion_real
_atom_type_scat_dispersion_imag
_atom_type_scat_source
C C 0.0033 0.0016 'International Tables Vol C Tables 4.2.6.8 and 6.1.1.4'
H H 0.0000 0.0000 'International Tables Vol C Tables 4.2.6.8 and 6.1.1.4'
B B 0.0013 0.0007 'International Tables Vol C Tables 4.2.6.8 and 6.1.1.4'
N N 0.0061 0.0033 'International Tables Vol C Tables 4.2.6.8 and 6.1.1.4'
O O 0.0106 0.0060 'International Tables Vol C Tables 4.2.6.8 and 6.1.1.4'
Cl Cl 0.1484 0.1585 'International Tables Vol C Tables 4.2.6.8 and 6.1.1.4'
Fe Fe 0.3463 0.8444 'International Tables Vol C Tables 4.2.6.8 and 6.1.1.4'
K K 0.2009 0.2494 'International Tables Vol C Tables 4.2.6.8 and 6.1.1.4'

loop_
_geom_angle_atom_site_label_1
_geom_angle_atom_site_label_2
_geom_angle_atom_site_label_3
_geom_angle
_geom_angle_site_symmetry_1
_geom_angle_site_symmetry_3
N3 Fe1 N6 79.81(11) . .
N3 Fe1 N1 86.02(10) . .
N6 Fe1 N1 135.99(11) . .
N3 Fe1 N4 137.35(11) . .
N6 Fe1 N4 85.80(10) . .
N1 Fe1 N4 77.01(10) . .
N3 Fe1 N5 134.80(10) . .
N6 Fe1 N5 85.77(10) . .
N1 Fe1 N5 130.65(10) . .
N4 Fe1 N5 83.06(9) . .
N3 Fe1 N2 85.01(11) . .
N6 Fe1 N2 135.88(10) . .
N1 Fe1 N2 83.13(10) . .
N4 Fe1 N2 130.14(10) . .
N5 Fe1 N2 76.19(10) . .
O3 B1 O1 110.3(2) . .
O3 B1 O2 109.7(2) . .
O1 B1 O2 109.2(2) . .
O3 B1 C7 109.9(3) . .
O1 B1 C7 109.1(2) . .
O2 B1 C7 108.7(3) . .
O6 B2 O5 110.5(2) . .
O6 B2 O4 110.2(2) . .
O5 B2 O4 109.2(2) . .
O6 B2 C11 109.3(2) . .
O5 B2 C11 109.3(2) . .
O4 B2 C11 108.4(2) . .
N1 O1 B1 113.8(2) . .
N2 O2 B1 112.7(2) . .
N3 O3 B1 114.3(2) . .
N4 O4 B2 112.9(2) . .
N5 O5 B2 113.5(2) . .
N6 O6 B2 113.9(2) . .
C1 N1 O1 117.8(2) . .
C1 N1 Fe1 118.1(2) . .
O1 N1 Fe1 124.00(18) . .
C2 N2 O2 117.8(2) . .
C2 N2 Fe1 118.17(19) . .
O2 N2 Fe1 124.02(17) . .
C3 N3 O3 117.7(2) . .
C3 N3 Fe1 117.0(2) . .
O3 N3 Fe1 125.31(18) . .
C4 N4 O4 117.8(2) . .
C4 N4 Fe1 117.9(2) . .
O4 N4 Fe1 124.24(17) . .
C5 N5 O5 117.9(2) . .
C5 N5 Fe1 118.52(19) . .
O5 N5 Fe1 123.55(17) . .
C6 N6 O6 118.1(2) . .
C6 N6 Fe1 116.83(19) . .
O6 N6 Fe1 125.06(18) . .
N1 C1 C4 113.8(2) . .
N1 C1 Cl1 123.5(2) . .
C4 C1 Cl1 122.6(2) . .
N2 C2 C5 113.1(2) . .
N2 C2 Cl2 124.1(2) . .
C5 C2 Cl2 122.8(2) . .
N3 C3 C6 113.3(2) . .
N3 C3 Cl3 124.0(2) . .
C6 C3 Cl3 122.7(2) . .
N4 C4 C1 113.1(3) . .
N4 C4 Cl4 124.0(2) . .
C1 C4 Cl4 122.9(2) . .
N5 C5 C2 114.0(2) . .
N5 C5 Cl5 123.6(2) . .
C2 C5 Cl5 122.4(2) . .
N6 C6 C3 113.0(2) . .
N6 C6 Cl6 124.2(2) . .
C3 C6 Cl6 122.7(2) . .
C8' C7 B1 121.2(5) . .
B1 C7 C8 113.2(3) . .
B1 C7 H7A 109.1 . .
C8 C7 H7A 109.4 . .
B1 C7 H7B 108.8 . .
C8 C7 H7B 108.5 . .
H7A C7 H7B 107.8 . .
C8' C7 H7C 107.8 . .
B1 C7 H7C 107.1 . .
C8' C7 H7D 106.1 . .
B1 C7 H7D 107.0 . .
H7C C7 H7D 106.8 . .
C12' C11 B2 115.8(6) . .
C12 C11 B2 112.9(3) . .
C12 C11 H11A 109.0 . .
B2 C11 H11A 109.0 . .
C12 C11 H11B 109.0 . .
B2 C11 H11B 109.0 . .
H11A C11 H11B 107.8 . .
C9 C8 C7 113.0(4) . .
C9 C8 H8A 109.0 . .
C7 C8 H8A 109.0 . .
C9 C8 H8B 109.0 . .
C7 C8 H8B 109.0 . .
H8A C8 H8B 107.8 . .
C10 C9 C8 111.8(4) . .
C10 C9 H9A 109.3 . .
C8 C9 H9A 109.3 . .
C10 C9 H9B 109.3 . .
C8 C9 H9B 109.3 . .
H9A C9 H9B 107.9 . .
C9 C10 H10A 107.5 . .
C9 C10 H10B 114.0 . .
H10A C10 H10B 109.5 . .
C9 C10 H10C 106.8 . .
H10A C10 H10C 109.5 . .
H10B C10 H10C 109.5 . .
C13 C12 C11 111.3(4) . .
C13 C12 H12A 109.2 . .
C11 C12 H12A 108.4 . .
C13 C12 H12B 109.4 . .
C11 C12 H12B 110.6 . .
H12A C12 H12B 107.8 . .
C14 C13 C12 113.0(5) . .
C14 C13 H13A 109.0 . .
C12 C13 H13A 109.0 . .
C14 C13 H13B 109.0 . .
C12 C13 H13B 109.0 . .
H13A C13 H13B 107.8 . .
C13 C14 H14A 109.5 . .
C13 C14 H14B 109.5 . .
H14A C14 H14B 109.5 . .
C13 C14 H14C 109.5 . .
H14A C14 H14C 109.5 . .
H14B C14 H14C 109.5 . .
C7 C8' C9' 114.9(9) . .
C7 C8' H8'A 109.2 . .
C9' C8' H8'A 109.6 . .
C7 C8' H8'B 107.8 . .
C9' C8' H8'B 107.5 . .
H8'A C8' H8'B 107.6 . .
C10' C9' C8' 114.6(11) . .
C10' C9' H9'A 95.0 . .
C8' C9' H9'A 107.7 . .
C10' C9' H9'B 120.3 . .
C8' C9' H9'B 109.6 . .
H9'A C9' H9'B 107.8 . .
C9' C10' H10F 109.5 . .
C9' C10' H10G 109.5 . .
H10F C10' H10G 109.5 . .
C9' C10' H10H 109.5 . .
H10F C10' H10H 109.5 . .
H10G C10' H10H 109.5 . .
C11 C12' C13' 121.0(11) . .
C11 C12' H12E 107.1 . .
C13' C12' H12E 107.1 . .
C11 C12' H12F 107.1 . .
C13' C12' H12F 107.1 . .
H12E C12' H12F 106.8 . .
C14' C13' C12' 115.8(12) . .
C14' C13' H13C 108.3 . .
C12' C13' H13C 108.3 . .
C14' C13' H13D 108.3 . .
C12' C13' H13D 108.3 . .
H13C C13' H13D 107.4 . .
C13' C14' H14D 109.5 . .
C13' C14' H14E 109.5 . .
H14D C14' H14E 109.5 . .
C13' C14' H14F 109.5 . .
H14D C14' H14F 109.5 . .
H14E C14' H14F 109.5 . .
O1S' K1 O1S' 180.0 2_567 .
O1S K1 O1S 180.0 . 2_567
O1S' K1 O3C 79.8(3) 2_567 2_567
O1S' K1 O3C 100.2(3) . 2_567
O1S K1 O3C 96.50(11) . 2_567
O1S K1 O3C 83.50(11) 2_567 2_567
O1S' K1 O3C 100.2(3) 2_567 .
O1S' K1 O3C 79.8(3) . .
O1S K1 O3C 83.50(11) . .
O1S K1 O3C 96.50(11) 2_567 .
O3C K1 O3C 180.00(10) 2_567 .
O1S' K1 O2C 102.9(4) 2_567 .
O1S' K1 O2C 77.1(4) . .
O1S K1 O2C 92.66(15) . .
O1S K1 O2C 87.34(15) 2_567 .
O3C K1 O2C 119.73(7) 2_567 .
O3C K1 O2C 60.27(7) . .
O1S' K1 O2C 77.1(4) 2_567 2_567
O1S' K1 O2C 102.9(4) . 2_567
O1S K1 O2C 87.34(15) . 2_567
O1S K1 O2C 92.66(15) 2_567 2_567
O3C K1 O2C 60.28(7) 2_567 2_567
O3C K1 O2C 119.73(7) . 2_567
O2C K1 O2C 180.0 . 2_567
O1S' K1 O1C 103.5(3) 2_567 .
O1S' K1 O1C 76.5(3) . .
O1S K1 O1C 87.86(13) . .
O1S K1 O1C 92.14(13) 2_567 .
O3C K1 O1C 60.08(7) 2_567 .
O3C K1 O1C 119.92(7) . .
O2C K1 O1C 60.94(7) . .
O2C K1 O1C 119.06(7) 2_567 .
O1S' K1 O1C 76.5(3) 2_567 2_567
O1S' K1 O1C 103.5(3) . 2_567
O1S K1 O1C 92.14(13) . 2_567
O1S K1 O1C 87.86(13) 2_567 2_567
O3C K1 O1C 119.92(7) 2_567 2_567
O3C K1 O1C 60.08(7) . 2_567
O2C K1 O1C 119.06(7) . 2_567
O2C K1 O1C 60.94(7) 2_567 2_567
O1C K1 O1C 180.00(8) . 2_567
C2C O1C C1C 112.3(3) . .
C2C O1C K1 111.93(19) . .
C1C O1C K1 113.97(19) . .
C4C O2C C3C 112.9(3) . .
C4C O2C K1 113.74(19) . .
C3C O2C K1 113.78(19) . .
C5C O3C C6C 112.5(3) . .
C5C O3C K1 115.70(17) . .
C6C O3C K1 115.72(19) . .
O1C C1C C6C 108.6(3) . 2_567
O1C C1C H1CA 110.0 . .
C6C C1C H1CA 110.0 2_567 .
O1C C1C H1CB 110.0 . .
C6C C1C H1CB 110.0 2_567 .
H1CA C1C H1CB 108.4 . .
O1C C2C C3C 108.5(3) . .
O1C C2C H2CA 110.0 . .
C3C C2C H2CA 110.0 . .
O1C C2C H2CB 110.0 . .
C3C C2C H2CB 110.0 . .
H2CA C2C H2CB 108.4 . .
O2C C3C C2C 108.5(3) . .
O2C C3C H3CA 110.0 . .
C2C C3C H3CA 110.0 . .
O2C C3C H3CB 110.0 . .
C2C C3C H3CB 110.0 . .
H3CA C3C H3CB 108.4 . .
O2C C4C C5C 108.0(3) . .
O2C C4C H4CA 110.1 . .
C5C C4C H4CA 110.1 . .
O2C C4C H4CB 110.1 . .
C5C C4C H4CB 110.1 . .
H4CA C4C H4CB 108.4 . .
O3C C5C C4C 108.3(3) . .
O3C C5C H5CA 110.0 . .
C4C C5C H5CA 110.0 . .
O3C C5C H5CB 110.0 . .
C4C C5C H5CB 110.0 . .
H5CA C5C H5CB 108.4 . .
O3C C6C C1C 108.4(3) . 2_567
O3C C6C H6CA 110.0 . .
C1C C6C H6CA 110.0 2_567 .
O3C C6C H6CB 110.0 . .
C1C C6C H6CB 110.0 2_567 .
H6CA C6C H6CB 108.4 . .
O1S C1S C2S 110.0(5) . .
C2S' C1S O1S' 100.1(8) . .
O1S C1S H1SA 112.3 . .
C2S C1S H1SA 110.5 . .
O1S C1S H1SC 104.9 . .
C2S C1S H1SC 110.4 . .
H1SA C1S H1SC 108.6 . .
C2S' C1S H1SB 111.3 . .
O1S' C1S H1SB 131.2 . .
C2S' C1S H1SD 111.5 . .
O1S' C1S H1SD 91.8 . .
H1SB C1S H1SD 109.1 . .
C1S O1S C4S 108.3(4) . .
C1S O1S K1 127.5(3) . .
C4S O1S K1 116.5(3) . .
C1S C2S C3S 102.1(5) . .
C1S C2S H2SA 111.3 . .
C3S C2S H2SA 111.3 . .
C1S C2S H2SB 111.3 . .
C3S C2S H2SB 111.3 . .
H2SA C2S H2SB 109.2 . .
C4S O1S' C1S 100.2(8) . .
C4S O1S' K1 120.0(7) . .
C1S O1S' K1 119.9(8) . .
C3S C2S' C1S 112.7(10) . .
C3S C2S' H2SC 109.1 . .
C1S C2S' H2SC 109.1 . .
C3S C2S' H2SD 109.1 . .
C1S C2S' H2SD 109.1 . .
H2SC C2S' H2SD 107.8 . .
C2S' C3S C4S 102.1(7) . .
C4S C3S C2S 103.2(4) . .
C4S C3S H3SA 111.1 . .
C2S C3S H3SA 111.1 . .
C4S C3S H3SB 111.1 . .
C2S C3S H3SB 111.1 . .
H3SA C3S H3SB 109.1 . .
C2S' C3S H3SC 111.4 . .
C4S C3S H3SC 111.4 . .
C2S' C3S H3SD 111.4 . .
C4S C3S H3SD 111.4 . .
H3SC C3S H3SD 109.2 . .
O1S' C4S C3S 101.4(6) . .
O1S C4S C3S 106.3(4) . .
O1S C4S H4SA 110.5 . .
C3S C4S H4SA 110.5 . .
O1S C4S H4SB 110.5 . .
C3S C4S H4SB 110.5 . .
H4SA C4S H4SB 108.7 . .
O2S K2 O2S 180.0 2_746 .
O2S K2 O4C 92.41(12) 2_746 .
O2S K2 O4C 87.59(12) . .
O2S K2 O4C 87.59(12) 2_746 2_746
O2S K2 O4C 92.41(12) . 2_746
O4C K2 O4C 180.0 . 2_746
O2S K2 O6C 91.81(13) 2_746 2_746
O2S K2 O6C 88.19(13) . 2_746
O4C K2 O6C 60.54(7) . 2_746
O4C K2 O6C 119.46(7) 2_746 2_746
O2S K2 O6C 88.19(13) 2_746 .
O2S K2 O6C 91.81(13) . .
O4C K2 O6C 119.46(7) . .
O4C K2 O6C 60.54(7) 2_746 .
O6C K2 O6C 180.0 2_746 .
O2S K2 O5C 100.72(10) 2_746 2_746
O2S K2 O5C 79.28(10) . 2_746
O4C K2 O5C 119.56(7) . 2_746
O4C K2 O5C 60.44(7) 2_746 2_746
O6C K2 O5C 60.32(7) 2_746 2_746
O6C K2 O5C 119.68(7) . 2_746
O2S K2 O5C 79.28(10) 2_746 .
O2S K2 O5C 100.72(10) . .
O4C K2 O5C 60.44(7) . .
O4C K2 O5C 119.56(7) 2_746 .
O6C K2 O5C 119.68(7) 2_746 .
O6C K2 O5C 60.32(7) . .
O5C K2 O5C 180.0 2_746 .
C8C O4C C9C 112.5(3) . .
C8C O4C K2 114.44(19) . .
C9C O4C K2 115.65(19) . .
C11C O5C C10C 111.5(3) . .
C11C O5C K2 113.8(2) . .
C10C O5C K2 113.3(2) . .
C12C O6C C7C 112.5(3) . 2_746
C12C O6C K2 114.6(2) . .
C7C O6C K2 114.5(2) 2_746 .
O6C C7C C8C 108.5(3) 2_746 .
O6C C7C H7CA 110.0 2_746 .
C8C C7C H7CA 110.0 . .
O6C C7C H7CB 110.0 2_746 .
C8C C7C H7CB 110.0 . .
H7CA C7C H7CB 108.4 . .
O4C C8C C7C 108.4(3) . .
O4C C8C H8CA 110.0 . .
C7C C8C H8CA 110.0 . .
O4C C8C H8CB 110.0 . .
C7C C8C H8CB 110.0 . .
H8CA C8C H8CB 108.4 . .
O4C C9C C10C 108.8(3) . .
O4C C9C H9CA 109.9 . .
C10C C9C H9CA 109.9 . .
O4C C9C H9CB 109.9 . .
C10C C9C H9CB 109.9 . .
H9CA C9C H9CB 108.3 . .
O5C C10C C9C 108.6(3) . .
O5C C10C H10D 110.0 . .
C9C C10C H10D 110.0 . .
O5C C10C H10E 110.0 . .
C9C C10C H10E 110.0 . .
H10D C10C H10E 108.4 . .
O5C C11C C12C 107.5(3) . .
O5C C11C H11C 110.2 . .
C12C C11C H11C 110.2 . .
O5C C11C H11D 110.2 . .
C12C C11C H11D 110.2 . .
H11C C11C H11D 108.5 . .
O6C C12C C11C 108.2(4) . .
O6C C12C H12C 110.1 . .
C11C C12C H12C 110.1 . .
O6C C12C H12D 110.1 . .
C11C C12C H12D 110.1 . .
H12C C12C H12D 108.4 . .
C8S O2S C5S 103.9(5) . .
C8S' O2S C5S' 112.5(9) . .
C8S' O2S K2 128.3(6) . .
C8S O2S K2 122.7(4) . .
C5S O2S K2 124.3(4) . .
C5S' O2S K2 114.3(7) . .
C7S C6S C5S 106.6(5) . .
C7S C6S C5S' 93.7(6) . .
C7S C6S H6SA 110.4 . .
C5S C6S H6SA 110.4 . .
C7S C6S H6SB 110.4 . .
C5S C6S H6SB 110.4 . .
H6SA C6S H6SB 108.6 . .
C6S C7S C8S 100.3(6) . .
C6S C7S C8S' 100.1(7) . .
C6S C7S H7SA 111.7 . .
C8S C7S H7SA 111.7 . .
C6S C7S H7SB 111.7 . .
C8S C7S H7SB 111.7 . .
H7SA C7S H7SB 109.5 . .
C6S C7S H7SC 111.8 . .
C8S' C7S H7SC 111.8 . .
C6S C7S H7SD 111.8 . .
C8S' C7S H7SD 111.8 . .
H7SC C7S H7SD 109.5 . .
O2S C5S C6S 106.1(6) . .
O2S C5S H5SA 110.5 . .
C6S C5S H5SA 110.5 . .
O2S C5S H5SB 110.5 . .
C6S C5S H5SB 110.5 . .
H5SA C5S H5SB 108.7 . .
O2S C8S C7S 105.1(6) . .
O2S C8S H8SA 110.7 . .
C7S C8S H8SA 110.7 . .
O2S C8S H8SB 110.7 . .
C7S C8S H8SB 110.7 . .
H8SA C8S H8SB 108.8 . .
O2S C8S' C7S 106.9(11) . .
O2S C8S' H8SC 110.4 . .
C7S C8S' H8SC 110.4 . .
O2S C8S' H8SD 110.4 . .
C7S C8S' H8SD 110.4 . .
H8SC C8S' H8SD 108.6 . .
O2S C5S' C6S 88.5(9) . .
O2S C5S' H5SC 113.9 . .
C6S C5S' H5SC 113.9 . .
O2S C5S' H5SD 113.9 . .
C6S C5S' H5SD 113.9 . .
H5SC C5S' H5SD 111.1 . .

loop_
_geom_bond_atom_site_label_1
_geom_bond_atom_site_label_2
_geom_bond_distance
_geom_bond_site_symmetry_2
Fe1 N3 1.900(2) .
Fe1 N6 1.911(2) .
Fe1 N1 1.968(2) .
Fe1 N4 1.980(2) .
Fe1 N5 1.988(2) .
Fe1 N2 2.012(2) .
Cl1 C1 1.707(3) .
Cl2 C2 1.700(3) .
Cl3 C3 1.697(3) .
Cl4 C4 1.706(3) .
Cl5 C5 1.690(3) .
Cl6 C6 1.699(3) .
B1 O3 1.491(4) .
B1 O1 1.508(4) .
B1 O2 1.511(4) .
B1 C7 1.583(4) .
B2 O6 1.494(4) .
B2 O5 1.504(4) .
B2 O4 1.507(3) .
B2 C11 1.577(4) .
O1 N1 1.366(3) .
O2 N2 1.365(3) .
O3 N3 1.368(3) .
O4 N4 1.364(3) .
O5 N5 1.362(3) .
O6 N6 1.365(3) .
N1 C1 1.290(4) .
N2 C2 1.291(4) .
N3 C3 1.300(4) .
N4 C4 1.293(4) .
N5 C5 1.291(4) .
N6 C6 1.297(4) .
C1 C4 1.430(4) .
C2 C5 1.435(4) .
C3 C6 1.423(4) .
C7 C8' 1.354(11) .
C7 C8 1.591(6) .
C7 H7A 0.9700 .
C7 H7B 0.9700 .
C7 H7C 0.9601 .
C7 H7D 0.9599 .
C11 C12' 1.469(14) .
C11 C12 1.567(6) .
C11 H11A 0.9900 .
C11 H11B 0.9900 .
C8 C9 1.527(6) .
C8 H8A 0.9900 .
C8 H8B 0.9900 .
C9 C10 1.491(8) .
C9 H9A 0.9900 .
C9 H9B 0.9900 .
C10 H10A 0.9602 .
C10 H10B 0.9599 .
C10 H10C 0.9599 .
C12 C13 1.541(8) .
C12 H12A 0.9700 .
C12 H12B 0.9701 .
C13 C14 1.486(9) .
C13 H13A 0.9900 .
C13 H13B 0.9900 .
C14 H14A 0.9800 .
C14 H14B 0.9800 .
C14 H14C 0.9800 .
C8' C9' 1.535(13) .
C8' H8'A 0.9700 .
C8' H8'B 0.9700 .
C9' C10' 1.396(16) .
C9' H9'A 0.9698 .
C9' H9'B 0.9700 .
C10' H10F 0.9800 .
C10' H10G 0.9800 .
C10' H10H 0.9800 .
C12' C13' 1.490(17) .
C12' H12E 0.9900 .
C12' H12F 0.9900 .
C13' C14' 1.47(2) .
C13' H13C 0.9900 .
C13' H13D 0.9900 .
C14' H14D 0.9800 .
C14' H14E 0.9800 .
C14' H14F 0.9800 .
K1 O1S' 2.666(12) 2_567
K1 O1S' 2.666(12) .
K1 O1S 2.702(4) .
K1 O1S 2.702(4) 2_567
K1 O3C 2.776(2) 2_567
K1 O3C 2.776(2) .
K1 O2C 2.790(2) .
K1 O2C 2.790(2) 2_567
K1 O1C 2.811(2) .
K1 O1C 2.811(2) 2_567
O1C C2C 1.413(4) .
O1C C1C 1.421(4) .
O2C C4C 1.418(4) .
O2C C3C 1.423(4) .
O3C C5C 1.413(4) .
O3C C6C 1.418(4) .
C1C C6C 1.485(5) 2_567
C1C H1CA 0.9900 .
C1C H1CB 0.9900 .
C2C C3C 1.492(6) .
C2C H2CA 0.9900 .
C2C H2CB 0.9900 .
C3C H3CA 0.9900 .
C3C H3CB 0.9900 .
C4C C5C 1.497(5) .
C4C H4CA 0.9900 .
C4C H4CB 0.9900 .
C5C H5CA 0.9900 .
C5C H5CB 0.9900 .
C6C C1C 1.485(5) 2_567
C6C H6CA 0.9900 .
C6C H6CB 0.9900 .
C1S O1S 1.412(6) .
C1S C2S 1.425(8) .
C1S C2S' 1.443(16) .
C1S O1S' 1.603(15) .
C1S H1SA 0.9900 .
C1S H1SC 0.9899 .
C1S H1SB 0.9901 .
C1S H1SD 0.9900 .
O1S C4S 1.461(7) .
C2S C3S 1.567(8) .
C2S H2SA 0.9900 .
C2S H2SB 0.9900 .
O1S' C4S 1.430(14) .
C2S' C3S 1.355(15) .
C2S' H2SC 0.9900 .
C2S' H2SD 0.9900 .
C3S C4S 1.504(7) .
C3S H3SA 0.9900 .
C3S H3SB 0.9900 .
C3S H3SC 0.9900 .
C3S H3SD 0.9900 .
C4S H4SA 0.9900 .
C4S H4SB 0.9900 .
K2 O2S 2.690(4) 2_746
K2 O2S 2.690(4) .
K2 O4C 2.774(2) .
K2 O4C 2.774(2) 2_746
K2 O6C 2.780(2) 2_746
K2 O6C 2.781(2) .
K2 O5C 2.803(3) 2_746
K2 O5C 2.803(3) .
O4C C8C 1.412(4) .
O4C C9C 1.412(4) .
O5C C11C 1.414(4) .
O5C C10C 1.418(4) .
O6C C12C 1.407(5) .
O6C C7C 1.416(4) 2_746
C7C O6C 1.416(4) 2_746
C7C C8C 1.493(6) .
C7C H7CA 0.9900 .
C7C H7CB 0.9900 .
C8C H8CA 0.9900 .
C8C H8CB 0.9900 .
C9C C10C 1.492(5) .
C9C H9CA 0.9900 .
C9C H9CB 0.9900 .
C10C H10D 0.9900 .
C10C H10E 0.9900 .
C11C C12C 1.506(5) .
C11C H11C 0.9900 .
C11C H11D 0.9900 .
C12C H12C 0.9900 .
C12C H12D 0.9900 .
O2S C8S' 1.352(15) .
O2S C8S 1.407(9) .
O2S C5S 1.426(9) .
O2S C5S' 1.533(15) .
C6S C7S 1.454(10) .
C6S C5S 1.486(11) .
C6S C5S' 1.790(19) .
C6S H6SA 0.9900 .
C6S H6SB 0.9900 .
C7S C8S 1.483(10) .
C7S C8S' 1.503(15) .
C7S H7SA 0.9900 .
C7S H7SB 0.9900 .
C7S H7SC 0.9900 .
C7S H7SD 0.9900 .
C5S H5SA 0.9900 .
C5S H5SB 0.9900 .
C8S H8SA 0.9900 .
C8S H8SB 0.9900 .
C8S' H8SC 0.9900 .
C8S' H8SD 0.9900 .
C5S' H5SC 0.9900 .
C5S' H5SD 0.9900 .

loop_
_geom_torsion_atom_site_label_1
_geom_torsion_atom_site_label_2
_geom_torsion_atom_site_label_3
_geom_torsion_atom_site_label_4
_geom_torsion
_geom_torsion_site_symmetry_1
_geom_torsion_site_symmetry_4
O3 B1 O1 N1 -60.2(3) . .
O2 B1 O1 N1 60.4(3) . .
C7 B1 O1 N1 179.0(2) . .
O3 B1 O2 N2 59.0(3) . .
O1 B1 O2 N2 -62.0(3) . .
C7 B1 O2 N2 179.2(2) . .
O1 B1 O3 N3 57.6(3) . .
O2 B1 O3 N3 -62.7(3) . .
C7 B1 O3 N3 177.9(2) . .
O6 B2 O4 N4 59.1(3) . .
O5 B2 O4 N4 -62.4(3) . .
C11 B2 O4 N4 178.6(2) . .
O6 B2 O5 N5 -61.5(3) . .
O4 B2 O5 N5 59.8(3) . .
C11 B2 O5 N5 178.2(2) . .
O5 B2 O6 N6 58.6(3) . .
O4 B2 O6 N6 -62.2(3) . .
C11 B2 O6 N6 178.9(2) . .
B1 O1 N1 C1 -176.5(3) . .
B1 O1 N1 Fe1 3.8(3) . .
B1 O2 N2 C2 179.7(3) . .
B1 O2 N2 Fe1 0.7(3) . .
B1 O3 N3 C3 -176.8(3) . .
B1 O3 N3 Fe1 2.6(3) . .
B2 O4 N4 C4 178.0(2) . .
B2 O4 N4 Fe1 0.5(3) . .
B2 O5 N5 C5 -177.4(2) . .
B2 O5 N5 Fe1 4.2(3) . .
B2 O6 N6 C6 -179.7(2) . .
B2 O6 N6 Fe1 3.0(3) . .
O1 N1 C1 C4 179.1(2) . .
Fe1 N1 C1 C4 -1.2(3) . .
O1 N1 C1 Cl1 2.0(4) . .
Fe1 N1 C1 Cl1 -178.34(16) . .
O2 N2 C2 C5 -179.2(2) . .
Fe1 N2 C2 C5 -0.1(3) . .
O2 N2 C2 Cl2 1.7(4) . .
Fe1 N2 C2 Cl2 -179.29(15) . .
O3 N3 C3 C6 -179.7(2) . .
Fe1 N3 C3 C6 0.9(3) . .
O3 N3 C3 Cl3 0.6(4) . .
Fe1 N3 C3 Cl3 -178.86(15) . .
O4 N4 C4 C1 180.0(2) . .
Fe1 N4 C4 C1 -2.3(3) . .
O4 N4 C4 Cl4 -2.1(4) . .
Fe1 N4 C4 Cl4 175.68(15) . .
N1 C1 C4 N4 2.2(4) . .
Cl1 C1 C4 N4 179.4(2) . .
N1 C1 C4 Cl4 -175.8(2) . .
Cl1 C1 C4 Cl4 1.4(4) . .
O5 N5 C5 C2 -179.0(2) . .
Fe1 N5 C5 C2 -0.5(3) . .
O5 N5 C5 Cl5 -0.2(4) . .
Fe1 N5 C5 Cl5 178.29(16) . .
N2 C2 C5 N5 0.4(4) . .
Cl2 C2 C5 N5 179.6(2) . .
N2 C2 C5 Cl5 -178.4(2) . .
Cl2 C2 C5 Cl5 0.8(4) . .
O6 N6 C6 C3 -179.9(2) . .
Fe1 N6 C6 C3 -2.4(3) . .
O6 N6 C6 Cl6 -1.5(4) . .
Fe1 N6 C6 Cl6 175.97(15) . .
N3 C3 C6 N6 1.0(4) . .
Cl3 C3 C6 N6 -179.3(2) . .
N3 C3 C6 Cl6 -177.4(2) . .
Cl3 C3 C6 Cl6 2.3(4) . .
O3 B1 C7 C8' -179.4(6) . .
O1 B1 C7 C8' -58.5(7) . .
O2 B1 C7 C8' 60.5(7) . .
O3 B1 C7 C8 -139.6(3) . .
O1 B1 C7 C8 -18.6(4) . .
O2 B1 C7 C8 100.3(4) . .
O6 B2 C11 C12' -52.8(6) . .
O5 B2 C11 C12' 68.2(6) . .
O4 B2 C11 C12' -172.9(6) . .
O6 B2 C11 C12 -75.9(4) . .
O5 B2 C11 C12 45.1(4) . .
O4 B2 C11 C12 164.0(3) . .
B1 C7 C8 C9 -176.0(4) . .
C7 C8 C9 C10 70.1(6) . .
B2 C11 C12 C13 -171.7(4) . .
C11 C12 C13 C14 -63.1(7) . .
B1 C7 C8' C9' -171.4(6) . .
C7 C8' C9' C10' -178.3(9) . .
B2 C11 C12' C13' 173.0(9) . .
C11 C12' C13' C14' 50.2(16) . .
C2C O1C C1C C6C 178.4(3) . 2_567
K1 O1C C1C C6C 49.8(3) . 2_567
C1C O1C C2C C3C 177.0(3) . .
K1 O1C C2C C3C -53.3(4) . .
C4C O2C C3C C2C 179.9(3) . .
K1 O2C C3C C2C -48.5(3) . .
O1C C2C C3C O2C 69.4(4) . .
C3C O2C C4C C5C -176.3(3) . .
K1 O2C C4C C5C 52.1(3) . .
C6C O3C C5C C4C -176.7(3) . .
K1 O3C C5C C4C 47.2(3) . .
O2C C4C C5C O3C -66.1(3) . .
C5C O3C C6C C1C 175.0(3) . 2_567
K1 O3C C6C C1C -49.0(3) . 2_567
C2S C1S O1S C4S -20.2(7) . .
C2S C1S O1S K1 127.7(5) . .
O1S C1S C2S C3S 31.2(6) . .
C2S' C1S O1S' C4S -28.9(11) . .
C2S' C1S O1S' K1 -162.5(10) . .
O1S' C1S C2S' C3S -0.1(14) . .
C1S C2S' C3S C4S 27.7(14) . .
C1S C2S C3S C4S -29.9(6) . .
C1S O1S' C4S C3S 45.1(9) . .
K1 O1S' C4S C3S 178.7(7) . .
C1S O1S C4S C3S -0.8(7) . .
K1 O1S C4S C3S -152.7(4) . .
C2S' C3S C4S O1S' -46.8(13) . .
C2S C3S C4S O1S 18.8(7) . .
C9C O4C C8C C7C -175.0(3) . .
K2 O4C C8C C7C 50.3(4) . .
O6C C7C C8C O4C -66.1(4) 2_746 .
C8C O4C C9C C10C 178.8(3) . .
K2 O4C C9C C10C -47.1(3) . .
C11C O5C C10C C9C 178.8(3) . .
K2 O5C C10C C9C -51.2(3) . .
O4C C9C C10C O5C 65.8(4) . .
C10C O5C C11C C12C -179.6(4) . .
K2 O5C C11C C12C 50.6(4) . .
C7C O6C C12C C11C -176.3(4) 2_746 .
K2 O6C C12C C11C 50.7(4) . .
O5C C11C C12C O6C -67.9(5) . .
C5S C6S C7S C8S 25.1(8) . .
C5S' C6S C7S C8S' -55.7(9) . .
C8S O2S C5S C6S -24.3(9) . .
K2 O2S C5S C6S -171.6(5) . .
C7S C6S C5S O2S -1.6(9) . .
C5S O2S C8S C7S 41.3(9) . .
K2 O2S C8S C7S -170.7(4) . .
C6S C7S C8S O2S -41.2(8) . .
C5S' O2S C8S' C7S 4.9(13) . .
K2 O2S C8S' C7S 158.4(5) . .
C6S C7S C8S' O2S 37.6(11) . .
C8S' O2S C5S' C6S -35.5(10) . .
K2 O2S C5S' C6S 167.1(4) . .
C7S C6S C5S' O2S 54.4(6) . .
